data_1542808
loop_
_publ_author_name
'Dubey, Ritesh'
'Desiraju, Gautam R.'

_publ_section_title
;
 Combinatorial selection of molecular conformations and supramolecular
 synthons in quercetin cocrystal landscapes: a route to ternary solids
;
_journal_issue 4
_journal_name_full IUCrJ
_journal_page_first 402
_journal_page_last 408
_journal_paper_doi 10.1107/S2052252515009884
_journal_volume 2
_journal_year 2015
_chemical_formula_sum 'C69 H50 N6 O14 S6'
_chemical_formula_weight 1379.51
_chemical_name_systematic
;
 ?
;
_space_group_crystal_system triclinic
_space_group_IT_number 2
_space_group_name_Hall '-P 1'
_space_group_name_H-M_alt 'P -1'
_symmetry_space_group_name_Hall '-P 1'
_symmetry_space_group_name_H-M 'P -1'
_atom_sites_solution_hydrogens mixed
_audit_creation_method SHELXL-2013
_cell_angle_alpha 94.246(7)
_cell_angle_beta 90.204(6)
_cell_angle_gamma 98.776(7)
_cell_formula_units_Z 2
_cell_length_a 12.547(2)
_cell_length_b 13.299(2)
_cell_length_c 18.490(3)
_cell_measurement_temperature 150(2)
_cell_volume 3040.5(8)
_computing_structure_refinement 'SHELXL-2013 (Sheldrick, 2013)'
_diffrn_ambient_temperature 150(2)
_diffrn_measured_fraction_theta_full 0.998
_diffrn_measured_fraction_theta_max 0.996
_diffrn_radiation_type MoK\a
_diffrn_radiation_wavelength 0.71073
_diffrn_reflns_av_R_equivalents 0.0639
_diffrn_reflns_av_unetI/netI 0.0815
_diffrn_reflns_laue_measured_fraction_full 0.998
_diffrn_reflns_laue_measured_fraction_max 0.996
_diffrn_reflns_limit_h_max 16
_diffrn_reflns_limit_h_min -16
_diffrn_reflns_limit_k_max 17
_diffrn_reflns_limit_k_min -17
_diffrn_reflns_limit_l_max 23
_diffrn_reflns_limit_l_min -23
_diffrn_reflns_number 31942
_diffrn_reflns_point_group_measured_fraction_full 0.998
_diffrn_reflns_point_group_measured_fraction_max 0.996
_diffrn_reflns_theta_full 25.242
_diffrn_reflns_theta_max 27.484
_diffrn_reflns_theta_min 3.102
_exptl_absorpt_coefficient_mu 0.302
_exptl_absorpt_correction_T_max 1.000
_exptl_absorpt_correction_T_min 0.696
_exptl_absorpt_correction_type multi-scan
_exptl_absorpt_process_details 'Jacobson, R. (1998) Private communication'
_exptl_crystal_colour 'Yellow Red'
_exptl_crystal_density_diffrn 1.507
_exptl_crystal_description Plate
_exptl_crystal_F_000 1428
_exptl_crystal_size_max 0.500
_exptl_crystal_size_mid 0.300
_exptl_crystal_size_min 0.200
_refine_diff_density_max 0.873
_refine_diff_density_min -0.684
_refine_diff_density_rms 0.086
_refine_ls_extinction_method none
_refine_ls_goodness_of_fit_ref 1.029
_refine_ls_hydrogen_treatment mixed
_refine_ls_matrix_type full
_refine_ls_number_parameters 896
_refine_ls_number_reflns 13902
_refine_ls_number_restraints 0
_refine_ls_restrained_S_all 1.029
_refine_ls_R_factor_all 0.1023
_refine_ls_R_factor_gt 0.0666
_refine_ls_shift/su_max 0.002
_refine_ls_shift/su_mean 0.000
_refine_ls_structure_factor_coef Fsqd
_refine_ls_weighting_details
;
 w=1/[\s^2^(Fo^2^)+(0.0877P)^2^+2.2248P]
 where P=(Fo^2^+2Fc^2^)/3
;
_refine_ls_weighting_scheme calc
_refine_ls_wR_factor_gt 0.1658
_refine_ls_wR_factor_ref 0.1877
_reflns_Friedel_coverage 0.000
_reflns_number_gt 9440
_reflns_number_total 13902
_reflns_threshold_expression 'I > 2\s(I)'
_cod_data_source_file lc5063.cif
_cod_data_source_block QBP_TTF
_cod_depositor_comments
;
The following automatic conversions were performed:

'_exptl_absorpt_correction_type' value 'Multi-scan' changed to
'multi-scan' according to
/usr/data/users/saulius/automatic-downloads/current/IUCr/lib/dictionaries/cif_core.dic
dictionary named 'cif_core.dic' version 2.4.2 from 2011-04-26.

Automatic conversion script
Id: cif_fix_values 4287 2015-11-16 14:04:37Z antanas 
;
_cod_original_cell_volume 3040.5(9)
_cod_database_code 1542808
_publcif_datablock.id {f1fc3360-95eb-435b-a909-1e50daf33af1}

_shelx_space_group_comment
;
The symmetry employed for this shelxl refinement is uniquely defined
by the following loop, which should always be used as a source of
symmetry information in preference to the above space-group names.
They are only intended as comments.
;
_shelx_estimated_absorpt_t_min 0.864
_shelx_estimated_absorpt_t_max 0.942
_shelxl_version_number 2013-2

loop_
_space_group_symop_operation_xyz
'x, y, z'
'-x, -y, -z'

loop_
_atom_site_label
_atom_site_type_symbol
_atom_site_fract_x
_atom_site_fract_y
_atom_site_fract_z
_atom_site_U_iso_or_equiv
_atom_site_adp_type
_atom_site_occupancy
_atom_site_site_symmetry_order
_atom_site_calc_flag
_atom_site_refinement_flags_posn
_atom_site_refinement_flags_adp
S1 S 0.39764(6) 0.09172(6) 0.42113(4) 0.02333(19) Uani 1 1 d . .
S2 S 0.43288(7) 0.14268(7) 0.57952(4) 0.0262(2) Uani 1 1 d . .
S3 S 0.65489(7) 0.14950(7) 0.39598(5) 0.0256(2) Uani 1 1 d . .
S4 S 0.69273(7) 0.19190(6) 0.55484(5) 0.0259(2) Uani 1 1 d . .
O7 O 0.12473(16) -0.22271(16) 0.76185(11) 0.0188(5) Uani 1 1 d . .
O6 O 0.25996(19) 0.24133(18) 0.72198(13) 0.0283(6) Uani 1 1 d . .
O14 O 0.11503(16) 0.31605(15) 0.33420(11) 0.0187(5) Uani 1 1 d . .
O1 O 0.2160(2) -0.55859(18) 0.73842(14) 0.0285(6) Uani 1 1 d . .
O13 O -0.00457(18) -0.14436(18) 0.38910(13) 0.0225(5) Uani 1 1 d . .
O10 O 0.38566(17) 0.40896(17) 0.22100(12) 0.0238(5) Uani 1 1 d . .
O8 O 0.03169(19) 0.65271(17) 0.36606(14) 0.0262(6) Uani 1 1 d . .
O11 O 0.34057(19) 0.21009(17) 0.25171(13) 0.0232(5) Uani 1 1 d . .
O9 O 0.33887(19) 0.59617(18) 0.23237(14) 0.0279(6) Uani 1 1 d . .
O4 O -0.06711(19) -0.10746(17) 0.87447(13) 0.0262(5) Uani 1 1 d . .
O12 O 0.15849(19) -0.12891(16) 0.29277(13) 0.0246(5) Uani 1 1 d . .
O5 O 0.07218(19) 0.22260(17) 0.79526(14) 0.0292(6) Uani 1 1 d . .
O2 O -0.0777(2) -0.4951(2) 0.88345(17) 0.0422(8) Uani 1 1 d . .
C8 C -0.0145(2) -0.1790(2) 0.84042(17) 0.0200(7) Uani 1 1 d . .
O3 O -0.1230(2) -0.30972(18) 0.89685(14) 0.0344(6) Uani 1 1 d . .
C6 C 0.0198(2) -0.3555(2) 0.82422(17) 0.0211(7) Uani 1 1 d . .
C1 C 0.1044(2) -0.3229(2) 0.77792(16) 0.0182(6) Uani 1 1 d . .
C22 C 0.3018(2) 0.3824(2) 0.25605(16) 0.0188(6) Uani 1 1 d . .
C24 C 0.1813(2) 0.2459(2) 0.31101(16) 0.0177(6) Uani 1 1 d . .
C14 C 0.2619(2) 0.0629(2) 0.72423(17) 0.0212(7) Uani 1 1 d . .
H14 H 0.3290 0.0707 0.7000 0.025 Uiso 1 1 calc R U
C19 C 0.1844(2) 0.6236(2) 0.29936(18) 0.0214(7) Uani 1 1 d . .
H19 H 0.1987 0.6943 0.2920 0.026 Uiso 1 1 calc R U
C18 C 0.0944(2) 0.5847(2) 0.33931(18) 0.0208(7) Uani 1 1 d . .
C26 C 0.1740(2) 0.0553(2) 0.30185(16) 0.0184(6) Uani 1 1 d . .
H26 H 0.2307 0.0613 0.2678 0.022 Uiso 1 1 calc R U
C64 C 0.4909(2) 0.1323(2) 0.49310(16) 0.0186(6) Uani 1 1 d . .
C7 C -0.0452(2) -0.2846(2) 0.85585(17) 0.0217(7) Uani 1 1 d . .
C25 C 0.1373(2) 0.1439(2) 0.33251(17) 0.0177(6) Uani 1 1 d . .
C23 C 0.2730(2) 0.2768(2) 0.27363(16) 0.0185(6) Uani 1 1 d . .
C28 C 0.0434(2) -0.0505(2) 0.37124(16) 0.0169(6) Uani 1 1 d . .
C11 C 0.0670(2) 0.0393(2) 0.79583(16) 0.0183(6) Uani 1 1 d . .
H11 H -0.0001 0.0317 0.8201 0.022 Uiso 1 1 calc R U
N5 N -0.2342(2) -0.1388(2) 0.96415(16) 0.0271(6) Uani 1 1 d . .
C12 C 0.1141(2) 0.1353(2) 0.77842(17) 0.0208(7) Uani 1 1 d . .
C16 C 0.1399(2) 0.4174(2) 0.32190(16) 0.0173(6) Uani 1 1 d . .
C29 C 0.0083(2) 0.0366(2) 0.40234(17) 0.0193(6) Uani 1 1 d . .
H29 H -0.0479 0.0305 0.4368 0.023 Uiso 1 1 calc R U
C63 C 0.5979(3) 0.1549(2) 0.48312(17) 0.0212(7) Uani 1 1 d . .
C2 C 0.1701(2) -0.3882(2) 0.74665(17) 0.0207(7) Uani 1 1 d . .
H2 H 0.2251 -0.3646 0.7141 0.025 Uiso 1 1 calc R U
C27 C 0.1279(2) -0.0404(2) 0.32099(16) 0.0172(6) Uani 1 1 d . .
C30 C 0.0545(2) 0.1325(2) 0.38354(17) 0.0190(6) Uani 1 1 d . .
H30 H 0.0297 0.1914 0.4055 0.023 Uiso 1 1 calc R U
C9 C 0.0692(2) -0.1505(2) 0.79582(16) 0.0175(6) Uani 1 1 d . .
C10 C 0.1166(2) -0.0475(2) 0.77831(16) 0.0185(6) Uani 1 1 d . .
C17 C 0.0717(2) 0.4815(2) 0.35094(17) 0.0201(7) Uani 1 1 d . .
H17 H 0.0109 0.4558 0.3782 0.024 Uiso 1 1 calc R U
C21 C 0.2309(2) 0.4521(2) 0.28174(17) 0.0191(6) Uani 1 1 d . .
C3 C 0.1534(3) -0.4895(2) 0.76428(18) 0.0228(7) Uani 1 1 d . .
C66 C 0.3004(3) 0.1018(3) 0.54760(19) 0.0261(7) Uani 1 1 d . .
H66 H 0.2413 0.0966 0.5798 0.031 Uiso 1 1 calc R U
C15 C 0.2154(2) -0.0329(2) 0.74257(16) 0.0198(7) Uani 1 1 d . .
H15 H 0.2512 -0.0898 0.7307 0.024 Uiso 1 1 calc R U
N6 N -0.6658(2) -0.1079(2) 1.20788(16) 0.0296(7) Uani 1 1 d . .
C20 C 0.2520(2) 0.5585(2) 0.27089(17) 0.0211(7) Uani 1 1 d . .
C4 C 0.0710(3) -0.5256(3) 0.81020(19) 0.0263(8) Uani 1 1 d . .
H4 H 0.0610 -0.5949 0.8216 0.032 Uiso 1 1 calc R U
C5 C 0.0040(3) -0.4604(3) 0.83919(19) 0.0263(8) Uani 1 1 d . .
C13 C 0.2119(2) 0.1474(2) 0.74069(17) 0.0203(7) Uani 1 1 d . .
C56 C -0.4965(3) -0.1278(3) 1.11161(18) 0.0246(7) Uani 1 1 d . .
C53 C -0.4051(3) -0.1355(3) 1.06085(18) 0.0240(7) Uani 1 1 d . .
C65 C 0.2858(3) 0.0785(2) 0.47714(18) 0.0246(7) Uani 1 1 d . .
H65 H 0.2156 0.0551 0.4574 0.030 Uiso 1 1 calc R U
C62 C 0.8038(3) 0.2101(3) 0.4980(2) 0.0323(8) Uani 1 1 d . .
H62 H 0.8743 0.2330 0.5173 0.039 Uiso 1 1 calc R U
C57 C -0.4976(3) -0.1654(3) 1.1790(2) 0.0356(9) Uani 1 1 d . .
H57 H -0.4399 -0.1978 1.1945 0.043 Uiso 1 1 calc R U
C61 C 0.7870(3) 0.1912(3) 0.4274(2) 0.0307(8) Uani 1 1 d . .
H61 H 0.8452 0.2001 0.3946 0.037 Uiso 1 1 calc R U
C59 C -0.6623(3) -0.0669(3) 1.1433(2) 0.0395(9) Uani 1 1 d . .
H59 H -0.7183 -0.0301 1.1313 0.047 Uiso 1 1 calc R U
C54 C -0.3004(3) -0.1067(3) 1.0838(2) 0.0335(9) Uani 1 1 d . .
H54 H -0.2844 -0.0857 1.1333 0.040 Uiso 1 1 calc R U
C58 C -0.5843(3) -0.1554(3) 1.2242(2) 0.0370(9) Uani 1 1 d . .
H58 H -0.5852 -0.1845 1.2697 0.044 Uiso 1 1 calc R U
C55 C -0.2177(3) -0.1081(3) 1.0343(2) 0.0367(9) Uani 1 1 d . .
H55 H -0.1457 -0.0861 1.0511 0.044 Uiso 1 1 calc R U
C60 C -0.5807(3) -0.0759(3) 1.0932(2) 0.0383(9) Uani 1 1 d . .
H60 H -0.5822 -0.0474 1.0477 0.046 Uiso 1 1 calc R U
C52 C -0.4208(3) -0.1728(3) 0.9893(2) 0.0414(10) Uani 1 1 d . .
H52 H -0.4916 -0.1979 0.9713 0.050 Uiso 1 1 calc R U
C51 C -0.3337(3) -0.1737(3) 0.9438(2) 0.0416(10) Uani 1 1 d . .
H51 H -0.3468 -0.2012 0.8951 0.050 Uiso 1 1 calc R U
S5 S 0.33793(8) 0.44470(8) 0.03989(5) 0.0394(3) Uani 1 1 d . .
S6 S 0.44065(9) 0.41358(8) -0.10252(5) 0.0390(3) Uani 1 1 d . .
C67 C 0.4538(3) 0.4708(3) -0.0128(2) 0.0304(8) Uani 1 1 d . .
C68 C 0.3041(4) 0.3692(3) -0.0959(2) 0.0458(10) Uani 1 1 d . .
H68 H 0.2637 0.3362 -0.1368 0.055 Uiso 1 1 calc R U
C69 C 0.2573(3) 0.3823(4) -0.0323(2) 0.0464(11) Uani 1 1 d . .
H69 H 0.1828 0.3587 -0.0262 0.056 Uiso 1 1 calc R U
C34 C 0.4753(3) 0.3830(3) 0.39775(19) 0.0271(8) Uani 1 1 d . .
H34 H 0.4504 0.3160 0.4113 0.033 Uiso 1 1 calc R U
N2 N 0.1384(2) 0.4173(2) 0.55352(15) 0.0245(6) Uani 1 1 d . .
N1 N 0.6065(2) 0.4933(2) 0.33453(15) 0.0233(6) Uani 1 1 d . .
C33 C 0.4212(2) 0.4643(2) 0.42080(16) 0.0175(6) Uani 1 1 d . .
C36 C 0.3232(2) 0.4474(2) 0.46646(17) 0.0194(6) Uani 1 1 d . .
C32 C 0.4630(3) 0.5598(3) 0.39829(19) 0.0265(8) Uani 1 1 d . .
H32 H 0.4286 0.6171 0.4117 0.032 Uiso 1 1 calc R U
C31 C 0.5546(3) 0.5714(3) 0.35633(19) 0.0270(8) Uani 1 1 d . .
H31 H 0.5821 0.6375 0.3423 0.032 Uiso 1 1 calc R U
C38 C 0.1810(3) 0.5093(3) 0.5347(2) 0.0363(9) Uani 1 1 d . .
H38 H 0.1472 0.5657 0.5515 0.044 Uiso 1 1 calc R U
C40 C 0.2785(3) 0.3517(3) 0.4857(2) 0.0332(9) Uani 1 1 d . .
H40 H 0.3102 0.2937 0.4695 0.040 Uiso 1 1 calc R U
C37 C 0.2715(3) 0.5281(3) 0.4922(2) 0.0324(9) Uani 1 1 d . .
H37 H 0.2981 0.5957 0.4807 0.039 Uiso 1 1 calc R U
C39 C 0.1880(3) 0.3400(3) 0.5286(2) 0.0316(8) Uani 1 1 d . .
H39 H 0.1594 0.2732 0.5409 0.038 Uiso 1 1 calc R U
C35 C 0.5659(3) 0.4019(3) 0.3548(2) 0.0294(8) Uani 1 1 d . .
H35 H 0.6010 0.3459 0.3391 0.035 Uiso 1 1 calc R U
N3 N 0.5459(2) 0.2524(2) 0.18685(16) 0.0285(7) Uani 1 1 d . .
C43 C 0.7038(3) 0.2416(3) 0.0791(2) 0.0283(8) Uani 1 1 d . .
N4 N 0.9165(3) 0.2080(2) -0.1014(2) 0.0429(9) Uani 1 1 d . .
C50 C 0.8463(3) 0.1583(3) 0.0132(2) 0.0370(9) Uani 1 1 d . .
H50 H 0.8464 0.1130 0.0506 0.044 Uiso 1 1 calc R U
C45 C 0.5883(3) 0.1676(3) 0.17096(19) 0.0291(8) Uani 1 1 d . .
H45 H 0.5640 0.1098 0.1971 0.035 Uiso 1 1 calc R U
C44 C 0.6664(3) 0.1589(3) 0.11818(19) 0.0306(8) Uani 1 1 d . .
H44 H 0.6937 0.0964 0.1091 0.037 Uiso 1 1 calc R U
C49 C 0.9123(3) 0.1497(3) -0.0458(2) 0.0384(10) Uani 1 1 d . .
H49 H 0.9578 0.0987 -0.0467 0.046 Uiso 1 1 calc R U
C46 C 0.7802(3) 0.2324(3) 0.0182(2) 0.0325(8) Uani 1 1 d . .
C41 C 0.5871(3) 0.3331(3) 0.1525(2) 0.0322(8) Uani 1 1 d . .
H41 H 0.5619 0.3958 0.1651 0.039 Uiso 1 1 calc R U
C42 C 0.6650(3) 0.3319(3) 0.0990(2) 0.0328(8) Uani 1 1 d . .
H42 H 0.6914 0.3925 0.0764 0.039 Uiso 1 1 calc R U
C47 C 0.7800(3) 0.2930(3) -0.0423(2) 0.0435(10) Uani 1 1 d . .
H47 H 0.7336 0.3432 -0.0430 0.052 Uiso 1 1 calc R U
C48 C 0.8479(3) 0.2785(3) -0.1003(2) 0.0439(10) Uani 1 1 d . .
H48 H 0.8464 0.3190 -0.1405 0.053 Uiso 1 1 calc R U
H11O H 0.395(3) 0.237(3) 0.235(2) 0.037(12) Uiso 1 1 d . .
H12O H 0.217(3) -0.119(3) 0.267(2) 0.043(12) Uiso 1 1 d . .
H5O H 0.020(4) 0.217(3) 0.826(2) 0.050(13) Uiso 1 1 d . .
H4O H -0.113(4) -0.128(4) 0.904(3) 0.061(15) Uiso 1 1 d . .
H13O H 0.015(4) -0.188(4) 0.366(3) 0.054(15) Uiso 1 1 d . .
H8O H -0.009(4) 0.623(4) 0.390(3) 0.063(16) Uiso 1 1 d . .
H9O H 0.377(4) 0.541(4) 0.225(3) 0.078(17) Uiso 1 1 d . .
H2O H -0.101(6) -0.443(6) 0.897(4) 0.15(3) Uiso 1 1 d . .
H6O H 0.214(4) 0.288(3) 0.734(2) 0.059(14) Uiso 1 1 d . .
H1O H 0.264(4) -0.531(4) 0.719(3) 0.055(15) Uiso 1 1 d . .

loop_
_atom_site_aniso_label
_atom_site_aniso_U_11
_atom_site_aniso_U_22
_atom_site_aniso_U_33
_atom_site_aniso_U_23
_atom_site_aniso_U_13
_atom_site_aniso_U_12
S1 0.0210(4) 0.0274(4) 0.0211(4) -0.0002(3) 0.0014(3) 0.0031(3)
S2 0.0222(4) 0.0341(5) 0.0202(4) -0.0006(4) 0.0060(3) -0.0010(3)
S3 0.0206(4) 0.0326(5) 0.0244(4) 0.0013(4) 0.0075(3) 0.0061(3)
S4 0.0241(4) 0.0261(4) 0.0264(4) 0.0006(4) -0.0011(3) 0.0016(3)
O7 0.0171(11) 0.0183(11) 0.0214(11) 0.0008(9) 0.0090(9) 0.0038(8)
O6 0.0258(13) 0.0223(12) 0.0391(15) 0.0089(11) 0.0176(11) 0.0076(10)
O14 0.0161(10) 0.0156(10) 0.0249(12) 0.0007(9) 0.0069(9) 0.0043(8)
O1 0.0241(13) 0.0220(12) 0.0400(15) 0.0042(11) 0.0167(11) 0.0046(10)
O13 0.0237(12) 0.0162(11) 0.0292(13) 0.0045(10) 0.0122(10) 0.0059(9)
O10 0.0197(11) 0.0239(12) 0.0290(13) 0.0039(10) 0.0126(9) 0.0059(9)
O8 0.0231(12) 0.0170(11) 0.0391(15) 0.0022(11) 0.0175(11) 0.0044(9)
O11 0.0194(12) 0.0209(12) 0.0303(13) 0.0036(10) 0.0127(10) 0.0056(10)
O9 0.0232(12) 0.0215(12) 0.0403(15) 0.0068(11) 0.0179(11) 0.0051(10)
O4 0.0264(13) 0.0203(12) 0.0331(14) 0.0020(11) 0.0198(11) 0.0068(10)
O12 0.0259(13) 0.0166(11) 0.0325(13) 0.0018(10) 0.0152(10) 0.0068(9)
O5 0.0242(13) 0.0214(12) 0.0446(15) 0.0057(11) 0.0210(11) 0.0093(10)
O2 0.0422(16) 0.0243(14) 0.063(2) 0.0131(14) 0.0391(14) 0.0073(12)
C8 0.0180(15) 0.0214(16) 0.0215(16) -0.0007(13) 0.0073(12) 0.0071(12)
O3 0.0319(14) 0.0252(13) 0.0475(16) 0.0067(12) 0.0305(12) 0.0059(11)
C6 0.0190(16) 0.0202(16) 0.0239(17) 0.0007(14) 0.0088(13) 0.0028(12)
C1 0.0154(15) 0.0191(15) 0.0195(16) 0.0013(13) 0.0038(12) 0.0011(12)
C22 0.0169(15) 0.0211(16) 0.0188(15) 0.0003(13) 0.0062(12) 0.0051(12)
C24 0.0163(15) 0.0184(15) 0.0199(15) 0.0011(13) 0.0040(12) 0.0073(12)
C14 0.0183(16) 0.0261(17) 0.0204(16) 0.0039(14) 0.0097(12) 0.0058(13)
C19 0.0215(16) 0.0140(15) 0.0284(18) -0.0008(13) 0.0081(13) 0.0028(12)
C18 0.0173(15) 0.0181(15) 0.0271(17) -0.0004(14) 0.0057(13) 0.0047(12)
C26 0.0177(15) 0.0217(16) 0.0169(15) 0.0023(13) 0.0050(12) 0.0060(12)
C64 0.0222(16) 0.0182(15) 0.0163(15) 0.0023(13) 0.0035(12) 0.0049(12)
C7 0.0180(16) 0.0228(16) 0.0246(17) 0.0008(14) 0.0080(13) 0.0043(13)
C25 0.0127(14) 0.0203(16) 0.0204(15) 0.0017(13) 0.0036(11) 0.0036(12)
C23 0.0184(15) 0.0193(15) 0.0191(15) 0.0021(13) 0.0056(12) 0.0070(12)
C28 0.0151(14) 0.0165(15) 0.0198(15) 0.0042(13) 0.0026(12) 0.0028(12)
C11 0.0135(14) 0.0239(16) 0.0185(15) 0.0018(13) 0.0073(12) 0.0054(12)
N5 0.0255(15) 0.0272(15) 0.0288(16) 0.0006(13) 0.0109(12) 0.0058(12)
C12 0.0201(16) 0.0218(16) 0.0220(16) 0.0027(13) 0.0082(13) 0.0071(13)
C16 0.0150(15) 0.0176(15) 0.0193(15) 0.0031(13) 0.0040(12) 0.0021(12)
C29 0.0149(15) 0.0203(16) 0.0236(16) 0.0020(13) 0.0086(12) 0.0054(12)
C63 0.0218(16) 0.0174(16) 0.0257(17) 0.0024(14) 0.0046(13) 0.0063(12)
C2 0.0175(15) 0.0227(16) 0.0213(16) 0.0002(13) 0.0071(12) 0.0023(12)
C27 0.0165(15) 0.0174(15) 0.0187(15) 0.0000(13) 0.0037(12) 0.0059(12)
C30 0.0180(15) 0.0178(15) 0.0227(16) 0.0019(13) 0.0060(12) 0.0071(12)
C9 0.0156(15) 0.0190(15) 0.0190(15) -0.0008(13) 0.0039(12) 0.0068(12)
C10 0.0159(15) 0.0224(16) 0.0174(15) 0.0030(13) 0.0047(12) 0.0030(12)
C17 0.0158(15) 0.0204(16) 0.0248(17) 0.0015(13) 0.0087(12) 0.0050(12)
C21 0.0151(15) 0.0214(16) 0.0213(16) 0.0012(13) 0.0040(12) 0.0050(12)
C3 0.0196(16) 0.0216(16) 0.0281(18) 0.0006(14) 0.0075(13) 0.0064(13)
C66 0.0187(16) 0.0299(18) 0.0304(19) 0.0074(15) 0.0067(14) 0.0030(14)
C15 0.0190(16) 0.0222(16) 0.0193(16) 0.0000(13) 0.0075(12) 0.0068(13)
N6 0.0248(15) 0.0372(17) 0.0280(16) -0.0003(14) 0.0106(12) 0.0096(13)
C20 0.0181(16) 0.0201(16) 0.0251(17) 0.0018(14) 0.0088(13) 0.0029(12)
C4 0.0237(17) 0.0197(16) 0.036(2) 0.0037(15) 0.0150(14) 0.0021(13)
C5 0.0241(17) 0.0232(17) 0.0318(19) 0.0054(15) 0.0146(14) 0.0018(14)
C13 0.0191(16) 0.0206(16) 0.0220(16) 0.0069(13) 0.0096(12) 0.0032(12)
C56 0.0167(16) 0.0305(18) 0.0251(17) -0.0033(15) 0.0068(13) 0.0018(13)
C53 0.0217(17) 0.0265(17) 0.0239(17) 0.0003(14) 0.0085(13) 0.0050(13)
C65 0.0191(16) 0.0244(17) 0.0311(19) 0.0048(15) 0.0005(13) 0.0045(13)
C62 0.0175(17) 0.0291(19) 0.050(2) 0.0020(18) 0.0022(15) 0.0032(14)
C57 0.0279(19) 0.035(2) 0.045(2) 0.0059(18) 0.0113(17) 0.0083(16)
C61 0.0193(17) 0.0317(19) 0.042(2) 0.0031(17) 0.0120(15) 0.0066(14)
C59 0.0256(19) 0.046(2) 0.048(2) 0.003(2) 0.0077(17) 0.0081(17)
C54 0.031(2) 0.048(2) 0.0237(18) 0.0053(17) 0.0080(15) 0.0117(17)
C58 0.034(2) 0.042(2) 0.035(2) 0.0051(18) 0.0162(17) 0.0052(17)
C55 0.0242(19) 0.052(2) 0.034(2) 0.0036(19) 0.0064(15) 0.0072(17)
C60 0.0269(19) 0.055(3) 0.034(2) 0.0094(19) 0.0070(16) 0.0091(18)
C52 0.0233(19) 0.066(3) 0.033(2) -0.008(2) 0.0025(15) 0.0049(18)
C51 0.033(2) 0.061(3) 0.028(2) -0.0090(19) 0.0068(16) 0.0069(19)
S5 0.0345(5) 0.0487(6) 0.0340(5) 0.0028(5) 0.0132(4) 0.0034(4)
S6 0.0474(6) 0.0351(5) 0.0324(5) 0.0006(4) 0.0147(4) 0.0007(4)
C67 0.034(2) 0.0262(19) 0.032(2) 0.0052(16) 0.0088(15) 0.0052(15)
C68 0.051(3) 0.051(3) 0.033(2) 0.004(2) 0.0051(19) 0.001(2)
C69 0.035(2) 0.058(3) 0.045(2) 0.010(2) 0.0050(18) -0.002(2)
C34 0.0243(17) 0.0222(17) 0.035(2) 0.0051(15) 0.0132(15) 0.0037(14)
N2 0.0213(14) 0.0238(14) 0.0284(15) 0.0022(12) 0.0100(11) 0.0032(11)
N1 0.0191(14) 0.0258(15) 0.0252(15) 0.0008(12) 0.0074(11) 0.0040(11)
C33 0.0154(15) 0.0201(15) 0.0172(15) -0.0001(13) 0.0029(12) 0.0037(12)
C36 0.0174(15) 0.0222(16) 0.0187(16) -0.0009(13) 0.0038(12) 0.0046(12)
C32 0.0237(17) 0.0207(16) 0.036(2) 0.0043(15) 0.0140(15) 0.0061(13)
C31 0.0247(17) 0.0204(17) 0.036(2) 0.0044(15) 0.0131(15) 0.0023(14)
C38 0.033(2) 0.0246(18) 0.054(2) 0.0042(18) 0.0281(18) 0.0114(15)
C40 0.0293(19) 0.0211(17) 0.051(2) 0.0064(17) 0.0226(17) 0.0081(15)
C37 0.032(2) 0.0210(17) 0.046(2) 0.0070(17) 0.0211(17) 0.0070(15)
C39 0.0289(19) 0.0234(18) 0.043(2) 0.0050(16) 0.0163(16) 0.0052(15)
C35 0.0276(18) 0.0252(18) 0.038(2) 0.0072(16) 0.0175(15) 0.0082(14)
N3 0.0268(15) 0.0280(16) 0.0319(16) 0.0022(13) 0.0086(12) 0.0082(12)
C43 0.0194(17) 0.0310(19) 0.035(2) -0.0023(16) 0.0078(14) 0.0062(14)
N4 0.0356(19) 0.0328(18) 0.060(2) -0.0024(17) 0.0280(17) 0.0056(14)
C50 0.034(2) 0.047(2) 0.033(2) -0.0008(18) 0.0074(16) 0.0186(18)
C45 0.0269(18) 0.035(2) 0.0283(19) 0.0092(16) 0.0061(14) 0.0108(15)
C44 0.0251(18) 0.040(2) 0.0304(19) 0.0009(17) 0.0042(15) 0.0168(16)
C49 0.026(2) 0.055(3) 0.037(2) -0.005(2) 0.0066(16) 0.0225(18)
C46 0.0235(18) 0.0283(19) 0.044(2) -0.0047(17) 0.0146(16) 0.0018(15)
C41 0.0296(19) 0.0284(19) 0.039(2) 0.0003(17) 0.0079(16) 0.0077(15)
C42 0.0278(19) 0.0305(19) 0.039(2) 0.0003(17) 0.0105(16) 0.0028(15)
C47 0.044(2) 0.029(2) 0.058(3) 0.004(2) 0.025(2) 0.0089(18)
C48 0.046(2) 0.032(2) 0.053(3) 0.005(2) 0.022(2) 0.0036(18)

loop_
_atom_type_symbol
_atom_type_description
_atom_type_scat_dispersion_real
_atom_type_scat_dispersion_imag
_atom_type_scat_source
C C 0.0033 0.0016 'International Tables Vol C Tables 4.2.6.8 and 6.1.1.4'
H H 0.0000 0.0000 'International Tables Vol C Tables 4.2.6.8 and 6.1.1.4'
N N 0.0061 0.0033 'International Tables Vol C Tables 4.2.6.8 and 6.1.1.4'
O O 0.0106 0.0060 'International Tables Vol C Tables 4.2.6.8 and 6.1.1.4'
S S 0.1246 0.1234 'International Tables Vol C Tables 4.2.6.8 and 6.1.1.4'

loop_
_geom_angle_atom_site_label_1
_geom_angle_atom_site_label_2
_geom_angle_atom_site_label_3
_geom_angle
_geom_angle_site_symmetry_1
C65 S1 C64 94.35(15) .
C66 S2 C64 94.56(15) .
C61 S3 C63 94.55(16) .
C62 S4 C63 94.59(17) .
C1 O7 C9 120.9(2) .
C13 O6 H6O 109(3) .
C16 O14 C24 121.7(2) .
C3 O1 H1O 109(4) .
C28 O13 H13O 113(4) .
C18 O8 H8O 106(4) .
C23 O11 H11O 113(3) .
C20 O9 H9O 104(3) .
C8 O4 H4O 116(3) .
C27 O12 H12O 113(3) .
C12 O5 H5O 115(3) .
C5 O2 H2O 103(6) .
O4 C8 C9 120.1(3) .
O4 C8 C7 118.6(3) .
C9 C8 C7 121.2(3) .
C1 C6 C5 117.1(3) .
C1 C6 C7 120.5(3) .
C5 C6 C7 122.4(3) .
O7 C1 C2 117.2(3) .
O7 C1 C6 120.1(3) .
C2 C1 C6 122.7(3) .
O10 C22 C21 123.2(3) .
O10 C22 C23 120.2(3) .
C21 C22 C23 116.6(3) .
C23 C24 O14 120.0(3) .
C23 C24 C25 129.5(3) .
O14 C24 C25 110.5(2) .
C15 C14 C13 120.9(3) .
C15 C14 H14 119.6 .
C13 C14 H14 119.6 .
C20 C19 C18 119.6(3) .
C20 C19 H19 120.2 .
C18 C19 H19 120.2 .
O8 C18 C17 122.1(3) .
O8 C18 C19 116.6(3) .
C17 C18 C19 121.3(3) .
C27 C26 C25 120.5(3) .
C27 C26 H26 119.7 .
C25 C26 H26 119.7 .
C63 C64 S2 122.3(3) .
C63 C64 S1 123.0(2) .
S2 C64 S1 114.72(17) .
O3 C7 C6 123.2(3) .
O3 C7 C8 120.4(3) .
C6 C7 C8 116.3(3) .
C30 C25 C26 118.3(3) .
C30 C25 C24 119.9(3) .
C26 C25 C24 121.8(3) .
O11 C23 C24 121.2(3) .
O11 C23 C22 117.6(3) .
C24 C23 C22 121.2(3) .
O13 C28 C29 119.8(3) .
O13 C28 C27 120.9(3) .
C29 C28 C27 119.2(3) .
C12 C11 C10 121.3(3) .
C12 C11 H11 119.3 .
C10 C11 H11 119.3 .
C51 N5 C55 116.6(3) .
O5 C12 C11 124.5(3) .
O5 C12 C13 115.5(3) .
C11 C12 C13 120.0(3) .
O14 C16 C17 116.8(3) .
O14 C16 C21 120.4(3) .
C17 C16 C21 122.7(3) .
C28 C29 C30 120.6(3) .
C28 C29 H29 119.7 .
C30 C29 H29 119.7 .
C64 C63 S3 122.0(3) .
C64 C63 S4 123.6(3) .
S3 C63 S4 114.42(17) .
C1 C2 C3 118.2(3) .
C1 C2 H2 120.9 .
C3 C2 H2 120.9 .
O12 C27 C26 123.5(3) .
O12 C27 C28 116.1(3) .
C26 C27 C28 120.4(3) .
C29 C30 C25 121.0(3) .
C29 C30 H30 119.5 .
C25 C30 H30 119.5 .
C8 C9 O7 120.6(3) .
C8 C9 C10 128.8(3) .
O7 C9 C10 110.6(2) .
C15 C10 C11 117.5(3) .
C15 C10 C9 119.6(3) .
C11 C10 C9 122.9(3) .
C16 C17 C18 118.4(3) .
C16 C17 H17 120.8 .
C18 C17 H17 120.8 .
C16 C21 C20 117.6(3) .
C16 C21 C22 120.1(3) .
C20 C21 C22 122.3(3) .
O1 C3 C4 115.9(3) .
O1 C3 C2 122.7(3) .
C4 C3 C2 121.4(3) .
C65 C66 S2 117.6(3) .
C65 C66 H66 121.2 .
S2 C66 H66 121.2 .
C14 C15 C10 121.3(3) .
C14 C15 H15 119.4 .
C10 C15 H15 119.4 .
C58 N6 C59 116.8(3) .
O9 C20 C19 119.5(3) .
O9 C20 C21 120.0(3) .
C19 C20 C21 120.4(3) .
C5 C4 C3 119.7(3) .
C5 C4 H4 120.1 .
C3 C4 H4 120.1 .
O2 C5 C4 120.3(3) .
O2 C5 C6 118.9(3) .
C4 C5 C6 120.8(3) .
O6 C13 C14 119.6(3) .
O6 C13 C12 121.4(3) .
C14 C13 C12 119.0(3) .
C57 C56 C60 118.0(3) .
C57 C56 C53 121.5(3) .
C60 C56 C53 120.3(3) .
C54 C53 C52 116.4(3) .
C54 C53 C56 121.1(3) .
C52 C53 C56 122.5(3) .
C66 C65 S1 118.8(3) .
C66 C65 H65 120.6 .
S1 C65 H65 120.6 .
C61 C62 S4 118.2(3) .
C61 C62 H62 120.9 .
S4 C62 H62 120.9 .
C56 C57 C58 119.1(4) .
C56 C57 H57 120.4 .
C58 C57 H57 120.4 .
C62 C61 S3 118.2(3) .
C62 C61 H61 120.9 .
S3 C61 H61 120.9 .
N6 C59 C60 123.3(4) .
N6 C59 H59 118.3 .
C60 C59 H59 118.3 .
C53 C54 C55 119.7(3) .
C53 C54 H54 120.1 .
C55 C54 H54 120.1 .
N6 C58 C57 124.1(4) .
N6 C58 H58 117.9 .
C57 C58 H58 117.9 .
N5 C55 C54 123.3(4) .
N5 C55 H55 118.3 .
C54 C55 H55 118.3 .
C59 C60 C56 118.5(4) .
C59 C60 H60 120.7 .
C56 C60 H60 120.7 .
C53 C52 C51 120.1(4) .
C53 C52 H52 119.9 .
C51 C52 H52 119.9 .
N5 C51 C52 123.5(4) .
N5 C51 H51 118.3 .
C52 C51 H51 118.3 .
C69 S5 C67 94.53(19) .
C68 S6 C67 94.48(19) .
C67 C67 S5 123.2(4) 2_665
C67 C67 S6 122.4(4) 2_665
S5 C67 S6 114.4(2) .
C69 C68 S6 118.5(4) .
C69 C68 H68 120.8 .
S6 C68 H68 120.8 .
C68 C69 S5 117.6(3) .
C68 C69 H69 121.2 .
S5 C69 H69 121.2 .
C35 C34 C33 119.1(3) .
C35 C34 H34 120.5 .
C33 C34 H34 120.5 .
C38 N2 C39 116.0(3) .
C35 N1 C31 117.0(3) .
C32 C33 C34 116.6(3) .
C32 C33 C36 122.5(3) .
C34 C33 C36 120.9(3) .
C40 C36 C37 116.1(3) .
C40 C36 C33 122.5(3) .
C37 C36 C33 121.4(3) .
C31 C32 C33 120.2(3) .
C31 C32 H32 119.9 .
C33 C32 H32 119.9 .
N1 C31 C32 123.0(3) .
N1 C31 H31 118.5 .
C32 C31 H31 118.5 .
N2 C38 C37 124.2(3) .
N2 C38 H38 117.9 .
C37 C38 H38 117.9 .
C39 C40 C36 120.3(3) .
C39 C40 H40 119.9 .
C36 C40 H40 119.9 .
C38 C37 C36 119.6(3) .
C38 C37 H37 120.2 .
C36 C37 H37 120.2 .
N2 C39 C40 123.7(3) .
N2 C39 H39 118.1 .
C40 C39 H39 118.1 .
N1 C35 C34 124.1(3) .
N1 C35 H35 118.0 .
C34 C35 H35 118.0 .
C41 N3 C45 116.0(3) .
C44 C43 C42 116.3(3) .
C44 C43 C46 121.1(3) .
C42 C43 C46 122.5(3) .
C49 N4 C48 116.9(3) .
C46 C50 C49 120.3(4) .
C46 C50 H50 119.8 .
C49 C50 H50 119.8 .
N3 C45 C44 123.8(3) .
N3 C45 H45 118.1 .
C44 C45 H45 118.1 .
C43 C44 C45 119.8(3) .
C43 C44 H44 120.1 .
C45 C44 H44 120.1 .
N4 C49 C50 124.4(4) .
N4 C49 H49 117.8 .
C50 C49 H49 117.8 .
C50 C46 C47 116.2(3) .
C50 C46 C43 122.3(4) .
C47 C46 C43 121.1(3) .
N3 C41 C42 124.3(3) .
N3 C41 H41 117.9 .
C42 C41 H41 117.9 .
C43 C42 C41 119.5(3) .
C43 C42 H42 120.2 .
C41 C42 H42 120.2 .
C48 C47 C46 119.8(4) .
C48 C47 H47 120.1 .
C46 C47 H47 120.1 .
N4 C48 C47 122.2(4) .
N4 C48 H48 118.9 .
C47 C48 H48 118.9 .

loop_
_geom_bond_atom_site_label_1
_geom_bond_atom_site_label_2
_geom_bond_distance
_geom_bond_site_symmetry_2
S1 C65 1.742(3) .
S1 C64 1.767(3) .
S2 C66 1.754(3) .
S2 C64 1.763(3) .
S3 C61 1.749(4) .
S3 C63 1.766(3) .
S4 C62 1.747(4) .
S4 C63 1.769(3) .
O7 C1 1.373(4) .
O7 C9 1.386(3) .
O6 C13 1.371(4) .
O6 H6O 0.93(5) .
O14 C16 1.372(4) .
O14 C24 1.388(3) .
O1 C3 1.360(4) .
O1 H1O 0.76(5) .
O13 C28 1.365(4) .
O13 H13O 0.76(5) .
O10 C22 1.256(3) .
O8 C18 1.355(4) .
O8 H8O 0.76(5) .
O11 C23 1.360(4) .
O11 H11O 0.80(4) .
O9 C20 1.355(4) .
O9 H9O 0.93(5) .
O4 C8 1.358(4) .
O4 H4O 0.83(5) .
O12 C27 1.361(4) .
O12 H12O 0.88(4) .
O5 C12 1.362(4) .
O5 H5O 0.87(4) .
O2 C5 1.360(4) .
O2 H2O 0.81(7) .
C8 C9 1.364(4) .
C8 C7 1.447(4) .
O3 C7 1.258(4) .
C6 C1 1.403(4) .
C6 C5 1.426(4) .
C6 C7 1.434(4) .
C1 C2 1.384(4) .
C22 C21 1.437(4) .
C22 C23 1.456(4) .
C24 C23 1.370(4) .
C24 C25 1.468(4) .
C14 C15 1.384(4) .
C14 C13 1.384(4) .
C14 H14 0.9500 .
C19 C20 1.381(4) .
C19 C18 1.405(4) .
C19 H19 0.9500 .
C18 C17 1.392(4) .
C26 C27 1.387(4) .
C26 C25 1.410(4) .
C26 H26 0.9500 .
C64 C63 1.346(4) .
C25 C30 1.405(4) .
C28 C29 1.387(4) .
C28 C27 1.410(4) .
C11 C12 1.383(4) .
C11 C10 1.411(4) .
C11 H11 0.9500 .
N5 C51 1.307(5) .
N5 C55 1.336(5) .
C12 C13 1.408(4) .
C16 C17 1.380(4) .
C16 C21 1.401(4) .
C29 C30 1.387(4) .
C29 H29 0.9500 .
C2 C3 1.394(4) .
C2 H2 0.9500 .
C30 H30 0.9500 .
C9 C10 1.466(4) .
C10 C15 1.402(4) .
C17 H17 0.9500 .
C21 C20 1.429(4) .
C3 C4 1.391(4) .
C66 C65 1.322(5) .
C66 H66 0.9500 .
C15 H15 0.9500 .
N6 C58 1.328(5) .
N6 C59 1.346(5) .
C4 C5 1.380(4) .
C4 H4 0.9500 .
C56 C57 1.377(5) .
C56 C60 1.401(5) .
C56 C53 1.495(4) .
C53 C54 1.368(5) .
C53 C52 1.381(5) .
C65 H65 0.9500 .
C62 C61 1.320(5) .
C62 H62 0.9500 .
C57 C58 1.390(5) .
C57 H57 0.9500 .
C61 H61 0.9500 .
C59 C60 1.396(5) .
C59 H59 0.9500 .
C54 C55 1.387(5) .
C54 H54 0.9500 .
C58 H58 0.9500 .
C55 H55 0.9500 .
C60 H60 0.9500 .
C52 C51 1.383(5) .
C52 H52 0.9500 .
C51 H51 0.9500 .
S5 C69 1.750(5) .
S5 C67 1.758(4) .
S6 C68 1.733(4) .
S6 C67 1.769(4) .
C67 C67 1.355(7) 2_665
C68 C69 1.328(6) .
C68 H68 0.9500 .
C69 H69 0.9500 .
C34 C35 1.391(4) .
C34 C33 1.403(4) .
C34 H34 0.9500 .
N2 C38 1.330(4) .
N2 C39 1.335(4) .
N1 C35 1.325(4) .
N1 C31 1.346(4) .
C33 C32 1.391(4) .
C33 C36 1.492(4) .
C36 C40 1.383(4) .
C36 C37 1.393(4) .
C32 C31 1.384(4) .
C32 H32 0.9500 .
C31 H31 0.9500 .
C38 C37 1.384(5) .
C38 H38 0.9500 .
C40 C39 1.383(5) .
C40 H40 0.9500 .
C37 H37 0.9500 .
C39 H39 0.9500 .
C35 H35 0.9500 .
N3 C41 1.325(4) .
N3 C45 1.332(4) .
C43 C44 1.384(5) .
C43 C42 1.389(5) .
C43 C46 1.492(5) .
N4 C49 1.329(5) .
N4 C48 1.367(5) .
C50 C46 1.379(5) .
C50 C49 1.381(5) .
C50 H50 0.9500 .
C45 C44 1.396(5) .
C45 H45 0.9500 .
C44 H44 0.9500 .
C49 H49 0.9500 .
C46 C47 1.427(6) .
C41 C42 1.393(5) .
C41 H41 0.9500 .
C42 H42 0.9500 .
C47 C48 1.393(5) .
C47 H47 0.9500 .
C48 H48 0.9500 .

loop_
_geom_hbond_atom_site_label_D
_geom_hbond_atom_site_label_H
_geom_hbond_atom_site_label_A
_geom_hbond_distance_DH
_geom_hbond_distance_HA
_geom_hbond_distance_DA
_geom_hbond_angle_DHA
_geom_hbond_site_symmetry_A
C14 H14 S2 0.95 2.75 3.557(3) 143.9 .
C19 H19 O12 0.95 2.48 3.367(4) 155.9 1_565
C26 H26 O11 0.95 2.27 2.907(4) 123.5 .
C11 H11 O4 0.95 2.22 2.862(4) 123.5 .
C4 H4 O5 0.95 2.47 3.342(4) 153.4 1_545
C69 H69 O3 0.95 2.61 3.152(5) 116.7 2_556
C34 H34 S1 0.95 2.97 3.905(4) 166.3 .
C37 H37 S4 0.95 2.93 3.847(4) 161.8 2_666
C41 H41 O10 0.95 2.47 3.102(4) 124.1 .
C41 H41 S6 0.95 2.87 3.626(4) 137.4 2_665
C48 H48 O2 0.95 2.52 3.050(5) 115.7 1_664
O11 H11O O10 0.80(4) 2.34(4) 2.721(3) 110(3) .
O11 H11O N3 0.80(4) 2.08(4) 2.841(4) 159(4) .
O12 H12O N6 0.88(4) 1.83(4) 2.703(3) 175(4) 1_654
O5 H5O N4 0.87(4) 1.86(5) 2.732(4) 175(4) 1_456
O4 H4O N5 0.83(5) 1.88(5) 2.680(3) 162(5) .
O13 H13O O8 0.76(5) 2.17(5) 2.807(3) 143(5) 1_545
O13 H13O O12 0.76(5) 2.34(5) 2.711(3) 112(4) .
O8 H8O N2 0.76(5) 1.96(5) 2.693(3) 162(5) 2_566
O9 H9O O10 0.93(5) 1.78(5) 2.638(3) 152(5) .
O2 H2O O3 0.81(7) 1.84(8) 2.608(4) 157(8) .
O6 H6O O1 0.93(5) 2.03(5) 2.794(3) 139(4) 1_565
O6 H6O O5 0.93(5) 2.22(5) 2.710(3) 112(3) .
O1 H1O N1 0.76(5) 1.92(5) 2.672(3) 167(5) 2_656
C14 H14 S2 0.95 2.75 3.557(3) 143.9 .
C19 H19 O12 0.95 2.48 3.367(4) 155.9 1_565
C26 H26 O11 0.95 2.27 2.907(4) 123.5 .
C11 H11 O4 0.95 2.22 2.862(4) 123.5 .
C4 H4 O5 0.95 2.47 3.342(4) 153.4 1_545
C69 H69 O3 0.95 2.61 3.152(5) 116.7 2_556
C34 H34 S1 0.95 2.97 3.905(4) 166.3 .
C37 H37 S4 0.95 2.93 3.847(4) 161.8 2_666
C41 H41 O10 0.95 2.47 3.102(4) 124.1 .
C41 H41 S6 0.95 2.87 3.626(4) 137.4 2_665
C48 H48 O2 0.95 2.52 3.050(5) 115.7 1_664
O11 H11O O10 0.80(4) 2.34(4) 2.721(3) 110(3) .
O11 H11O N3 0.80(4) 2.08(4) 2.841(4) 159(4) .
O12 H12O N6 0.88(4) 1.83(4) 2.703(3) 175(4) 1_654
O5 H5O N4 0.87(4) 1.86(5) 2.732(4) 175(4) 1_456
O4 H4O N5 0.83(5) 1.88(5) 2.680(3) 162(5) .
O13 H13O O8 0.76(5) 2.17(5) 2.807(3) 143(5) 1_545
O13 H13O O12 0.76(5) 2.34(5) 2.711(3) 112(4) .
O8 H8O N2 0.76(5) 1.96(5) 2.693(3) 162(5) 2_566
O9 H9O O10 0.93(5) 1.78(5) 2.638(3) 152(5) .
O2 H2O O3 0.81(7) 1.84(8) 2.608(4) 157(8) .
O6 H6O O1 0.93(5) 2.03(5) 2.794(3) 139(4) 1_565
O6 H6O O5 0.93(5) 2.22(5) 2.710(3) 112(3) .
O1 H1O N1 0.76(5) 1.92(5) 2.672(3) 167(5) 2_656
